data_7053495
loop_
_publ_author_name
'Huang, Yong-Qing'
'Liu, Guang-Xiang'
'Zhou, Xia-Ying'
'Okamura, Taka-aki'
'Su, Zhi'
'Fan, Jian'
'Sun, Wei-Yin'
'Yu, Jin-Quan'
'Ueyama, Norikazu'

_publ_section_title
;
 Syntheses, crystal structures and properties of silver(i) and copper(ii)
 complexes with an oxazoline-containing tetradentate ligand
;
_journal_issue 11
_journal_name_full 'New Journal of Chemistry'
_journal_page_first 2436
_journal_paper_doi 10.1039/c0nj00092b
_journal_volume 34
_journal_year 2010
_chemical_formula_moiety ' C22 H26 Ag N4 O2, C F3 O3 S'
_chemical_formula_sum 'C23 H26 Ag F3 N4 O5 S'
_chemical_formula_weight 635.41
_chemical_name_common (Ag(L))OTf
_chemical_name_systematic
;
?
;
_space_group_IT_number 14
_symmetry_cell_setting monoclinic
_symmetry_space_group_name_Hall '-P 2ybc'
_symmetry_space_group_name_H-M 'P 1 21/c 1'
_atom_sites_solution_hydrogens geom
_atom_sites_solution_primary direct
_atom_sites_solution_secondary difmap
_audit_creation_method SHELXL-97
_cell_angle_alpha 90.00
_cell_angle_beta 97.89(3)
_cell_angle_gamma 90.00
_cell_formula_units_Z 4
_cell_length_a 10.642(2)
_cell_length_b 25.648(5)
_cell_length_c 9.4569(19)
_cell_measurement_reflns_used 3851
_cell_measurement_temperature 293(2)
_cell_measurement_theta_max 23.70
_cell_measurement_theta_min 2.31
_cell_volume 2556.8(9)
_computing_structure_refinement 'SHELXL-97 (Sheldrick, 1997)'
_computing_structure_solution 'SHELXS-97 (Sheldrick, 1990)'
_diffrn_ambient_temperature 293(2)
_diffrn_measured_fraction_theta_full 1.000
_diffrn_measured_fraction_theta_max 1.000
_diffrn_radiation_monochromator graphite
_diffrn_radiation_source 'fine-focus sealed tube'
_diffrn_radiation_type MoK\a
_diffrn_radiation_wavelength 0.71073
_diffrn_reflns_av_R_equivalents 0.0225
_diffrn_reflns_av_sigmaI/netI 0.0257
_diffrn_reflns_limit_h_max 12
_diffrn_reflns_limit_h_min -12
_diffrn_reflns_limit_k_max 30
_diffrn_reflns_limit_k_min -18
_diffrn_reflns_limit_l_max 11
_diffrn_reflns_limit_l_min -10
_diffrn_reflns_number 12614
_diffrn_reflns_theta_full 25.01
_diffrn_reflns_theta_max 25.01
_diffrn_reflns_theta_min 1.93
_exptl_absorpt_coefficient_mu 0.934
_exptl_absorpt_correction_T_max 0.9043
_exptl_absorpt_correction_T_min 0.8650
_exptl_absorpt_correction_type multi-scan
_exptl_absorpt_process_details sadabs,bruker(2000)
_exptl_crystal_density_diffrn 1.651
_exptl_crystal_density_method 'not measured'
_exptl_crystal_F_000 1288
_exptl_crystal_size_max 0.16
_exptl_crystal_size_mid 0.14
_exptl_crystal_size_min 0.11
_refine_diff_density_max 1.059
_refine_diff_density_min -0.592
_refine_diff_density_rms 0.107
_refine_ls_extinction_method none
_refine_ls_goodness_of_fit_ref 1.025
_refine_ls_hydrogen_treatment constr
_refine_ls_matrix_type full
_refine_ls_number_parameters 343
_refine_ls_number_reflns 4509
_refine_ls_number_restraints 41
_refine_ls_restrained_S_all 1.042
_refine_ls_R_factor_all 0.0852
_refine_ls_R_factor_gt 0.0697
_refine_ls_shift/su_max 0.001
_refine_ls_shift/su_mean 0.000
_refine_ls_structure_factor_coef Fsqd
_refine_ls_weighting_details 'calc w=1/[\s^2^(Fo^2^)+(0.1164P)^2^+3.2422P] where P=(Fo^2^+2Fc^2^)/3'
_refine_ls_weighting_scheme calc
_refine_ls_wR_factor_gt 0.1867
_refine_ls_wR_factor_ref 0.2026
_reflns_number_gt 3452
_reflns_number_total 4509
_reflns_threshold_expression >2sigma(I)
_cod_data_source_file c0nj00092b.txt
_cod_data_source_block 1
_cod_original_sg_symbol_H-M 'P 21/c'
_cod_database_code 7053495

loop_
_symmetry_equiv_pos_as_xyz
'x, y, z'
'-x, y+1/2, -z+1/2'
'-x, -y, -z'
'x, -y-1/2, z-1/2'

loop_
_atom_site_label
_atom_site_type_symbol
_atom_site_fract_x
_atom_site_fract_y
_atom_site_fract_z
_atom_site_U_iso_or_equiv
_atom_site_adp_type
_atom_site_occupancy
_atom_site_symmetry_multiplicity
_atom_site_calc_flag
_atom_site_refinement_flags
_atom_site_disorder_assembly
_atom_site_disorder_group
Ag1 Ag 0.20587(4) 0.39351(2) 1.23329(6) 0.0822(3) Uani 1 1 d . . .
C1 C 0.4834(5) 0.0815(4) 0.6898(8) 0.102(2) Uani 1 1 d DU . .
C2 C 0.3522(7) 0.0399(4) 0.4997(8) 0.112(2) Uani 1 1 d DU . .
C3 C 0.2270(7) 0.0337(4) 0.4117(8) 0.098(3) Uani 1 1 d . . .
C4 C 0.1853(8) 0.0695(3) 0.3047(11) 0.114(3) Uani 1 1 d . . .
H4 H 0.2330 0.0993 0.2938 0.137 Uiso 1 1 calc R . .
C5 C 0.0726(8) 0.0610(3) 0.2141(9) 0.106(3) Uani 1 1 d . . .
H5 H 0.0451 0.0852 0.1432 0.128 Uiso 1 1 calc R . .
C6 C 0.0019(6) 0.0170(3) 0.2288(7) 0.0763(17) Uani 1 1 d . . .
C7 C 0.0441(6) -0.0170(3) 0.3346(7) 0.0888(19) Uani 1 1 d . . .
H7 H -0.0036 -0.0466 0.3470 0.107 Uiso 1 1 calc R . .
C8 C 0.1565(7) -0.0088(4) 0.4247(8) 0.098(2) Uani 1 1 d . . .
H8 H 0.1833 -0.0332 0.4952 0.118 Uiso 1 1 calc R . .
C9 C -0.1165(6) 0.0085(3) 0.1324(7) 0.0763(17) Uani 1 1 d . . .
C10 C -0.2638(7) 0.0307(3) -0.0477(8) 0.094(2) Uani 1 1 d . . .
H10A H -0.2545 0.0252 -0.1472 0.113 Uiso 1 1 calc R . .
H10B H -0.3277 0.0573 -0.0418 0.113 Uiso 1 1 calc R . .
C11 C -0.2990(7) -0.0190(3) 0.0202(9) 0.102(2) Uani 1 1 d . . .
H11A H -0.3776 -0.0150 0.0602 0.123 Uiso 1 1 calc R . .
H11B H -0.3088 -0.0472 -0.0489 0.123 Uiso 1 1 calc R . .
C12 C 0.4972(6) 0.1367(3) 0.7395(7) 0.090(2) Uani 1 1 d . . .
H12A H 0.5815 0.1416 0.7913 0.108 Uiso 1 1 calc R . .
H12B H 0.4885 0.1596 0.6571 0.108 Uiso 1 1 calc R . .
C13 C 0.4023(7) 0.2079(3) 0.8514(8) 0.0899(19) Uani 1 1 d D . .
H13A H 0.3925 0.2244 0.7583 0.108 Uiso 1 1 calc R . .
H13B H 0.4839 0.2185 0.9018 0.108 Uiso 1 1 calc R . .
C14 C 0.3002(6) 0.2275(3) 0.9319(6) 0.0762(16) Uani 1 1 d . . .
C15 C 0.2296(7) 0.1972(3) 1.0131(7) 0.0817(17) Uani 1 1 d . . .
H15 H 0.2448 0.1616 1.0200 0.098 Uiso 1 1 calc R . .
C16 C 0.1374(7) 0.2188(3) 1.0839(7) 0.0833(18) Uani 1 1 d . . .
H16 H 0.0894 0.1977 1.1360 0.100 Uiso 1 1 calc R . .
C17 C 0.1168(6) 0.2717(3) 1.0771(6) 0.0748(16) Uani 1 1 d . . .
C18 C 0.1852(7) 0.3017(3) 0.9945(7) 0.0869(19) Uani 1 1 d . . .
H18 H 0.1689 0.3373 0.9857 0.104 Uiso 1 1 calc R . .
C19 C 0.2766(8) 0.2802(3) 0.9254(7) 0.0864(19) Uani 1 1 d . . .
H19 H 0.3237 0.3015 0.8728 0.104 Uiso 1 1 calc R . .
C20 C 0.0257(6) 0.2963(3) 1.1606(7) 0.0814(17) Uani 1 1 d . . .
C21 C -0.1419(8) 0.2974(4) 1.2765(13) 0.129(3) Uani 1 1 d . . .
H21A H -0.1398 0.2825 1.3711 0.155 Uiso 1 1 calc R . .
H21B H -0.2294 0.3001 1.2323 0.155 Uiso 1 1 calc R . .
C22 C -0.0774(8) 0.3502(4) 1.2837(11) 0.117(3) Uani 1 1 d . . .
H22A H -0.1340 0.3767 1.2376 0.140 Uiso 1 1 calc R . .
H22B H -0.0505 0.3604 1.3819 0.140 Uiso 1 1 calc R . .
C23 C 0.6858(17) 0.1598(10) 0.263(4) 0.287(17) Uani 1 1 d . . .
F1 F 0.6496(16) 0.2064(5) 0.230(2) 0.342(11) Uani 1 1 d . . .
F2 F 0.732(2) 0.1670(11) 0.392(3) 0.48(2) Uani 1 1 d . . .
F3 F 0.7712(18) 0.1506(6) 0.188(3) 0.466(19) Uani 1 1 d . . .
N2 N 0.4030(5) 0.1512(2) 0.8319(5) 0.0797(14) Uani 1 1 d D . .
H2A H 0.4288 0.1368 0.9191 0.096 Uiso 1 1 calc R . .
N3 N -0.1916(5) -0.0294(2) 0.1340(6) 0.0837(15) Uani 1 1 d . . .
N4 N 0.0320(5) 0.3427(2) 1.2074(6) 0.0842(15) Uani 1 1 d . . .
O1 O -0.1445(5) 0.04559(19) 0.0336(5) 0.0935(14) Uani 1 1 d . . .
O2 O -0.0697(5) 0.2665(2) 1.1912(7) 0.1123(18) Uani 1 1 d . . .
O3 O 0.4730(13) 0.1354(4) 0.3193(16) 0.250(6) Uani 1 1 d . . .
O4 O 0.5309(12) 0.1128(4) 0.1128(11) 0.216(5) Uani 1 1 d . . .
O5 O 0.6328(11) 0.0694(4) 0.2951(12) 0.207(4) Uani 1 1 d . . .
S1 S 0.5710(2) 0.11444(9) 0.2505(3) 0.1068(7) Uani 1 1 d . . .
N1 N 0.3632(7) 0.0850(4) 0.5872(9) 0.099(2) Uani 0.70 1 d PDU . 1
H1A H 0.3686 0.1119 0.5292 0.119 Uiso 0.70 1 d P A 1
H1B H 0.4760 0.0582 0.7677 0.119 Uiso 0.70 1 d P B 1
H1C H 0.5530 0.0709 0.6422 0.119 Uiso 0.70 1 d P C 1
H2B H 0.4178 0.0381 0.4443 0.119 Uiso 0.70 1 d P D 1
H2C H 0.3638 0.0084 0.5655 0.119 Uiso 0.70 1 d P E 1
N1' N 0.3564(13) 0.0544(10) 0.6478(14) 0.104(2) Uani 0.30 1 d PDU . 2
H1' H 0.3605 0.0253 0.7032 0.125 Uiso 0.30 1 d P F 2
H1X H 0.5298 0.0607 0.7635 0.125 Uiso 0.30 1 d P G 2
H1Y H 0.5272 0.0789 0.6082 0.125 Uiso 0.30 1 d P H 2
H2X H 0.4023 0.0622 0.4580 0.125 Uiso 0.30 1 d P I 2
H2Y H 0.3928 0.0049 0.5049 0.125 Uiso 0.30 1 d P J 2

loop_
_atom_site_aniso_label
_atom_site_aniso_U_11
_atom_site_aniso_U_22
_atom_site_aniso_U_33
_atom_site_aniso_U_23
_atom_site_aniso_U_13
_atom_site_aniso_U_12
Ag1 0.0573(3) 0.0973(4) 0.0898(4) 0.0016(2) 0.0018(2) -0.0101(2)
C1 0.053(3) 0.153(5) 0.093(4) -0.051(4) -0.013(3) 0.015(3)
C2 0.066(3) 0.158(5) 0.105(4) -0.056(4) -0.016(3) 0.016(3)
C3 0.061(4) 0.126(6) 0.097(5) -0.055(5) -0.019(4) 0.020(4)
C4 0.085(5) 0.086(5) 0.157(8) -0.050(5) -0.034(5) 0.001(4)
C5 0.101(5) 0.076(4) 0.128(6) -0.028(4) -0.037(5) 0.008(4)
C6 0.065(3) 0.081(4) 0.075(4) -0.022(3) -0.017(3) 0.016(3)
C7 0.070(4) 0.114(5) 0.077(4) -0.013(4) -0.009(3) 0.003(4)
C8 0.066(4) 0.152(7) 0.072(4) -0.011(4) -0.009(3) 0.018(5)
C9 0.070(4) 0.076(4) 0.075(4) -0.017(3) -0.015(3) 0.011(3)
C10 0.083(4) 0.101(5) 0.087(5) -0.008(4) -0.029(4) 0.014(4)
C11 0.077(4) 0.110(6) 0.105(5) 0.004(4) -0.040(4) 0.000(4)
C12 0.058(3) 0.133(7) 0.079(4) -0.007(4) 0.008(3) 0.002(4)
C13 0.088(5) 0.103(5) 0.079(4) -0.012(4) 0.015(4) -0.012(4)
C14 0.078(4) 0.090(5) 0.059(3) -0.009(3) 0.003(3) -0.010(3)
C15 0.089(4) 0.076(4) 0.081(4) -0.005(3) 0.014(3) -0.001(3)
C16 0.089(4) 0.081(4) 0.081(4) -0.003(3) 0.018(3) -0.011(3)
C17 0.074(4) 0.081(4) 0.067(4) -0.005(3) 0.000(3) -0.009(3)
C18 0.110(5) 0.076(4) 0.074(4) -0.001(3) 0.008(4) -0.006(4)
C19 0.108(5) 0.080(5) 0.073(4) -0.002(3) 0.018(4) -0.018(4)
C20 0.063(4) 0.090(5) 0.088(4) -0.003(4) -0.001(3) -0.011(3)
C21 0.082(5) 0.121(7) 0.193(10) -0.021(7) 0.048(6) -0.019(5)
C22 0.085(5) 0.113(6) 0.158(8) -0.019(6) 0.036(5) -0.005(5)
C23 0.119(11) 0.22(2) 0.50(4) -0.21(3) -0.023(18) 0.002(12)
F1 0.298(15) 0.142(8) 0.61(3) -0.118(12) 0.160(19) -0.065(9)
F2 0.44(3) 0.41(3) 0.52(3) -0.21(3) -0.27(3) -0.03(2)
F3 0.292(17) 0.204(12) 0.98(6) -0.12(2) 0.36(3) -0.098(12)
N2 0.068(3) 0.106(4) 0.064(3) -0.010(3) 0.004(2) -0.003(3)
N3 0.074(3) 0.086(4) 0.082(3) -0.010(3) -0.021(3) 0.008(3)
N4 0.061(3) 0.087(4) 0.104(4) -0.012(3) 0.010(3) -0.003(3)
O1 0.086(3) 0.089(3) 0.095(3) -0.003(3) -0.027(2) 0.007(2)
O2 0.082(3) 0.096(4) 0.165(5) -0.025(3) 0.037(3) -0.018(3)
O3 0.254(13) 0.173(9) 0.361(16) -0.022(10) 0.181(13) 0.030(9)
O4 0.206(10) 0.280(13) 0.137(7) 0.014(7) -0.064(7) -0.012(8)
O5 0.217(10) 0.126(6) 0.267(11) 0.024(7) -0.009(9) 0.050(7)
S1 0.1022(15) 0.1151(17) 0.0999(15) -0.0137(12) 0.0022(12) 0.0106(12)
N1 0.053(3) 0.151(5) 0.087(4) -0.049(3) -0.012(3) 0.016(3)
N1' 0.055(3) 0.153(5) 0.097(4) -0.050(4) -0.015(3) 0.016(4)

loop_
_atom_type_symbol
_atom_type_description
_atom_type_scat_dispersion_real
_atom_type_scat_dispersion_imag
_atom_type_scat_source
C C 0.0033 0.0016 'International Tables Vol C Tables 4.2.6.8 and 6.1.1.4'
H H 0.0000 0.0000 'International Tables Vol C Tables 4.2.6.8 and 6.1.1.4'
N N 0.0061 0.0033 'International Tables Vol C Tables 4.2.6.8 and 6.1.1.4'
O O 0.0106 0.0060 'International Tables Vol C Tables 4.2.6.8 and 6.1.1.4'
F F 0.0171 0.0103 'International Tables Vol C Tables 4.2.6.8 and 6.1.1.4'
S S 0.1246 0.1234 'International Tables Vol C Tables 4.2.6.8 and 6.1.1.4'
Ag Ag -0.8971 1.1015 'International Tables Vol C Tables 4.2.6.8 and 6.1.1.4'

loop_
_geom_angle_atom_site_label_1
_geom_angle_atom_site_label_2
_geom_angle_atom_site_label_3
_geom_angle
_geom_angle_site_symmetry_1
_geom_angle_site_symmetry_3
N4 Ag1 N1' 153.5(4) . 4_566
N4 Ag1 N3 115.6(2) . 2_556
N1' Ag1 N3 78.4(6) 4_566 2_556
N4 Ag1 N1 134.9(3) . 4_566
N1' Ag1 N1 24.1(5) 4_566 4_566
N3 Ag1 N1 102.5(3) 2_556 4_566
N4 Ag1 N2 114.7(2) . 4_566
N1' Ag1 N2 78.8(3) 4_566 4_566
N3 Ag1 N2 107.62(18) 2_556 4_566
N1 Ag1 N2 72.3(2) 4_566 4_566
C12 C1 N1 100.6(7) . .
C12 C1 N1' 124.1(10) . .
N1 C1 N1' 37.9(9) . .
C12 C1 H1B 111.2(6) . .
N1 C1 H1B 112.5(8) . .
N1' C1 H1B 75.7(9) . .
C12 C1 H1C 111.5(7) . .
N1 C1 H1C 111.1(6) . .
N1' C1 H1C 117.7(8) . .
H1B C1 H1C 109.7(8) . .
C12 C1 H1X 106.2(5) . .
N1 C1 H1X 144.5(10) . .
N1' C1 H1X 106.6(12) . .
H1B C1 H1X 35.4(3) . .
H1C C1 H1X 80.3(5) . .
C12 C1 H1Y 106.3(8) . .
N1 C1 H1Y 87.1(6) . .
N1' C1 H1Y 105.8(7) . .
H1B C1 H1Y 132.7(9) . .
H1C C1 H1Y 26.8(2) . .
H1X C1 H1Y 106.8(6) . .
N1 C2 N1' 40.1(10) . .
N1 C2 C3 114.4(6) . .
N1' C2 C3 118.6(8) . .
N1 C2 H2B 111.2(8) . .
N1' C2 H2B 129.3(8) . .
C3 C2 H2B 111.5(7) . .
N1 C2 H2C 107.3(7) . .
N1' C2 H2C 68.0(11) . .
C3 C2 H2C 106.4(8) . .
H2B C2 H2C 105.5(7) . .
N1 C2 H2X 74.5(7) . .
N1' C2 H2X 108.5(9) . .
C3 C2 H2X 111.2(9) . .
H2B C2 H2X 41.9(4) . .
H2C C2 H2X 137.4(8) . .
N1 C2 H2Y 135.0(7) . .
N1' C2 H2Y 103.1(12) . .
C3 C2 H2Y 106.4(7) . .
H2B C2 H2Y 68.2(5) . .
H2C C2 H2Y 40.2(4) . .
H2X C2 H2Y 108.3(7) . .
C8 C3 C4 118.5(6) . .
C8 C3 C2 120.6(9) . .
C4 C3 C2 120.6(9) . .
C5 C4 C3 120.3(8) . .
C5 C4 H4 119.8 . .
C3 C4 H4 119.8 . .
C6 C5 C4 120.3(8) . .
C6 C5 H5 119.9 . .
C4 C5 H5 119.9 . .
C7 C6 C5 118.2(6) . .
C7 C6 C9 122.1(7) . .
C5 C6 C9 119.7(6) . .
C6 C7 C8 121.8(8) . .
C6 C7 H7 119.1 . .
C8 C7 H7 119.1 . .
C3 C8 C7 120.9(8) . .
C3 C8 H8 119.5 . .
C7 C8 H8 119.5 . .
N3 C9 O1 118.4(5) . .
N3 C9 C6 126.9(6) . .
O1 C9 C6 114.7(6) . .
O1 C10 C11 104.5(5) . .
O1 C10 H10A 110.8 . .
C11 C10 H10A 110.8 . .
O1 C10 H10B 110.8 . .
C11 C10 H10B 110.8 . .
H10A C10 H10B 108.9 . .
N3 C11 C10 104.5(6) . .
N3 C11 H11A 110.9 . .
C10 C11 H11A 110.9 . .
N3 C11 H11B 110.9 . .
C10 C11 H11B 110.9 . .
H11A C11 H11B 108.9 . .
N2 C12 C1 112.5(6) . .
N2 C12 H12A 109.1 . .
C1 C12 H12A 109.1 . .
N2 C12 H12B 109.1 . .
C1 C12 H12B 109.1 . .
H12A C12 H12B 107.8 . .
N2 C13 C14 114.5(6) . .
N2 C13 H13A 108.6 . .
C14 C13 H13A 108.6 . .
N2 C13 H13B 108.6 . .
C14 C13 H13B 108.6 . .
H13A C13 H13B 107.6 . .
C19 C14 C15 117.8(6) . .
C19 C14 C13 116.7(6) . .
C15 C14 C13 125.5(6) . .
C16 C15 C14 121.5(7) . .
C16 C15 H15 119.3 . .
C14 C15 H15 119.3 . .
C17 C16 C15 119.5(6) . .
C17 C16 H16 120.3 . .
C15 C16 H16 120.3 . .
C18 C17 C16 119.0(7) . .
C18 C17 C20 120.3(6) . .
C16 C17 C20 120.6(6) . .
C19 C18 C17 121.1(7) . .
C19 C18 H18 119.5 . .
C17 C18 H18 119.5 . .
C18 C19 C14 121.1(7) . .
C18 C19 H19 119.5 . .
C14 C19 H19 119.5 . .
N4 C20 O2 117.8(7) . .
N4 C20 C17 125.6(6) . .
O2 C20 C17 116.6(6) . .
O2 C21 C22 104.2(7) . .
O2 C21 H21A 110.9 . .
C22 C21 H21A 110.9 . .
O2 C21 H21B 110.9 . .
C22 C21 H21B 110.9 . .
H21A C21 H21B 108.9 . .
N4 C22 C21 104.3(7) . .
N4 C22 H22A 110.9 . .
C21 C22 H22A 110.9 . .
N4 C22 H22B 110.9 . .
C21 C22 H22B 110.9 . .
H22A C22 H22B 108.9 . .
F3 C23 F2 111(2) . .
F3 C23 F1 105(4) . .
F2 C23 F1 99.6(18) . .
F3 C23 S1 113.9(15) . .
F2 C23 S1 111(3) . .
F1 C23 S1 115.9(15) . .
C12 N2 C13 110.0(6) . .
C12 N2 Ag1 105.9(4) . 4_565
C13 N2 Ag1 119.4(4) . 4_565
C12 N2 H2A 107.0 . .
C13 N2 H2A 107.0 . .
Ag1 N2 H2A 107.0 4_565 .
C9 N3 C11 106.3(6) . .
C9 N3 Ag1 137.8(4) . 2_546
C11 N3 Ag1 115.9(5) . 2_546
C20 N4 C22 106.7(6) . .
C20 N4 Ag1 125.8(5) . .
C22 N4 Ag1 124.7(5) . .
C9 O1 C10 106.2(6) . .
C20 O2 C21 106.9(6) . .
O4 S1 O5 110.8(7) . .
O4 S1 O3 108.0(9) . .
O5 S1 O3 122.3(8) . .
O4 S1 C23 103.2(15) . .
O5 S1 C23 104.5(11) . .
O3 S1 C23 106.2(9) . .
C2 N1 C1 108.8(6) . .
C2 N1 Ag1 121.3(6) . 4_565
C1 N1 Ag1 104.2(5) . 4_565
C2 N1 H1A 106.2(8) . .
C1 N1 H1A 109.0(8) . .
Ag1 N1 H1A 106.9(5) 4_565 .
C2 N1 H2X 36.7(5) . .
C1 N1 H2X 101.5(5) . .
Ag1 N1 H2X 151.7(4) 4_565 .
H1A N1 H2X 75.2(6) . .
C2 N1' C1 106.1(8) . .
C2 N1' Ag1 123.8(12) . 4_565
C1 N1' Ag1 106.1(10) . 4_565
C2 N1' H2C 41.6(6) . .
C1 N1' H2C 114.0(11) . .
Ag1 N1' H2C 139.8(7) 4_565 .
C2 N1' H1' 110.0(17) . .
C1 N1' H1' 104.7(14) . .
Ag1 N1' H1' 104.6(9) 4_565 .
H2C N1' H1' 68.5(14) . .

loop_
_geom_bond_atom_site_label_1
_geom_bond_atom_site_label_2
_geom_bond_distance
_geom_bond_site_symmetry_2
Ag1 N4 2.248(5) .
Ag1 N1' 2.316(19) 4_566
Ag1 N3 2.358(6) 2_556
Ag1 N1 2.376(8) 4_566
Ag1 N2 2.459(5) 4_566
C1 C12 1.493(12) .
C1 N1 1.499(7) .
C1 N1' 1.523(10) .
C1 H1B 0.959(10) .
C1 H1C 0.957(7) .
C1 H1X 0.958(8) .
C1 H1Y 0.957(8) .
C2 N1 1.418(8) .
C2 N1' 1.444(10) .
C2 C3 1.479(9) .
C2 H2B 0.930(8) .
C2 H2C 1.018(10) .
C2 H2X 0.908(10) .
C2 H2Y 0.995(8) .
C3 C8 1.339(12) .
C3 C4 1.393(12) .
C4 C5 1.393(10) .
C4 H4 0.9300 .
C5 C6 1.373(11) .
C5 H5 0.9300 .
C6 C7 1.358(10) .
C6 C9 1.467(8) .
C7 C8 1.385(10) .
C7 H7 0.9300 .
C8 H8 0.9300 .
C9 N3 1.260(9) .
C9 O1 1.338(8) .
C10 O1 1.442(8) .
C10 C11 1.498(11) .
C10 H10A 0.9700 .
C10 H10B 0.9700 .
C11 N3 1.483(8) .
C11 H11A 0.9700 .
C11 H11B 0.9700 .
C12 N2 1.466(8) .
C12 H12A 0.9700 .
C12 H12B 0.9700 .
C13 N2 1.467(7) .
C13 C14 1.497(9) .
C13 H13A 0.9700 .
C13 H13B 0.9700 .
C14 C19 1.373(10) .
C14 C15 1.384(9) .
C15 C16 1.378(10) .
C15 H15 0.9300 .
C16 C17 1.377(10) .
C16 H16 0.9300 .
C17 C18 1.374(9) .
C17 C20 1.473(10) .
C18 C19 1.361(10) .
C18 H18 0.9300 .
C19 H19 0.9300 .
C20 N4 1.269(9) .
C20 O2 1.334(8) .
C21 O2 1.427(10) .
C21 C22 1.515(12) .
C21 H21A 0.9700 .
C21 H21B 0.9700 .
C22 N4 1.464(10) .
C22 H22A 0.9700 .
C22 H22B 0.9700 .
C23 F3 1.25(3) .
C23 F2 1.26(4) .
C23 F1 1.28(3) .
C23 S1 1.68(2) .
N2 Ag1 2.459(5) 4_565
N2 H2A 0.9100 .
N3 Ag1 2.358(6) 2_546
O3 S1 1.409(10) .
O4 S1 1.315(9) .
O5 S1 1.368(8) .
N1 Ag1 2.376(8) 4_565
N1 H1A 0.887(12) .
N1 H2X 1.466(8) .
N1' Ag1 2.316(19) 4_565
N1' H2C 1.421(18) .
N1' H1' 0.91(3) .

loop_
_geom_torsion_atom_site_label_1
_geom_torsion_atom_site_label_2
_geom_torsion_atom_site_label_3
_geom_torsion_atom_site_label_4
_geom_torsion
_geom_torsion_site_symmetry_1
_geom_torsion_site_symmetry_4
N1 C2 C3 C8 -120.9(9) . .
N1' C2 C3 C8 -76.1(15) . .
N1 C2 C3 C4 65.0(11) . .
N1' C2 C3 C4 109.8(15) . .
C8 C3 C4 C5 0.1(12) . .
C2 C3 C4 C5 174.3(7) . .
C3 C4 C5 C6 -0.4(13) . .
C4 C5 C6 C7 0.9(11) . .
C4 C5 C6 C9 -179.9(7) . .
C5 C6 C7 C8 -1.2(11) . .
C9 C6 C7 C8 179.6(6) . .
C4 C3 C8 C7 -0.4(11) . .
C2 C3 C8 C7 -174.6(6) . .
C6 C7 C8 C3 1.0(11) . .
C7 C6 C9 N3 0.1(11) . .
C5 C6 C9 N3 -179.1(7) . .
C7 C6 C9 O1 -179.8(6) . .
C5 C6 C9 O1 1.0(9) . .
O1 C10 C11 N3 -2.0(8) . .
N1 C1 C12 N2 71.2(8) . .
N1' C1 C12 N2 38.6(12) . .
N2 C13 C14 C19 -165.6(6) . .
N2 C13 C14 C15 15.3(10) . .
C19 C14 C15 C16 0.8(10) . .
C13 C14 C15 C16 179.9(7) . .
C14 C15 C16 C17 -1.7(11) . .
C15 C16 C17 C18 2.7(10) . .
C15 C16 C17 C20 -175.3(6) . .
C16 C17 C18 C19 -3.1(10) . .
C20 C17 C18 C19 174.9(7) . .
C17 C18 C19 C14 2.3(11) . .
C15 C14 C19 C18 -1.1(10) . .
C13 C14 C19 C18 179.7(7) . .
C18 C17 C20 N4 -26.8(10) . .
C16 C17 C20 N4 151.1(7) . .
C18 C17 C20 O2 154.5(7) . .
C16 C17 C20 O2 -27.5(9) . .
O2 C21 C22 N4 -3.5(11) . .
C1 C12 N2 C13 -167.5(6) . .
C1 C12 N2 Ag1 -37.2(6) . 4_565
C14 C13 N2 C12 174.0(6) . .
C14 C13 N2 Ag1 51.4(7) . 4_565
O1 C9 N3 C11 -2.4(9) . .
C6 C9 N3 C11 177.7(7) . .
O1 C9 N3 Ag1 179.2(5) . 2_546
C6 C9 N3 Ag1 -0.7(11) . 2_546
C10 C11 N3 C9 2.6(8) . .
C10 C11 N3 Ag1 -178.6(5) . 2_546
O2 C20 N4 C22 -1.3(9) . .
C17 C20 N4 C22 180.0(7) . .
O2 C20 N4 Ag1 160.1(5) . .
C17 C20 N4 Ag1 -18.5(10) . .
C21 C22 N4 C20 3.0(10) . .
C21 C22 N4 Ag1 -158.8(6) . .
N1' Ag1 N4 C20 74.4(13) 4_566 .
N3 Ag1 N4 C20 -168.1(6) 2_556 .
N1 Ag1 N4 C20 47.2(8) 4_566 .
N2 Ag1 N4 C20 -42.0(7) 4_566 .
N1' Ag1 N4 C22 -127.3(12) 4_566 .
N3 Ag1 N4 C22 -9.8(7) 2_556 .
N1 Ag1 N4 C22 -154.5(7) 4_566 .
N2 Ag1 N4 C22 116.3(7) 4_566 .
N3 C9 O1 C10 1.1(8) . .
C6 C9 O1 C10 -179.0(6) . .
C11 C10 O1 C9 0.7(8) . .
N4 C20 O2 C21 -1.0(10) . .
C17 C20 O2 C21 177.7(7) . .
C22 C21 O2 C20 2.8(11) . .
F3 C23 S1 O4 -56(3) . .
F2 C23 S1 O4 178(2) . .
F1 C23 S1 O4 66(3) . .
F3 C23 S1 O5 60(3) . .
F2 C23 S1 O5 -66(2) . .
F1 C23 S1 O5 -178(3) . .
F3 C23 S1 O3 -169(3) . .
F2 C23 S1 O3 65(2) . .
F1 C23 S1 O3 -48(3) . .
N1' C2 N1 C1 63.1(10) . .
C3 C2 N1 C1 169.3(9) . .
N1' C2 N1 Ag1 -57.5(12) . 4_565
C3 C2 N1 Ag1 48.6(11) . 4_565
C12 C1 N1 C2 164.1(8) . .
N1' C1 N1 C2 -62.4(10) . .
C12 C1 N1 Ag1 -65.1(7) . 4_565
N1' C1 N1 Ag1 68.3(12) . 4_565
N1 C2 N1' C1 -59.9(10) . .
C3 C2 N1' C1 -154.6(11) . .
N1 C2 N1' Ag1 62.9(16) . 4_565
C3 C2 N1' Ag1 -31.8(19) . 4_565
C12 C1 N1' C2 118.7(13) . .
N1 C1 N1' C2 59.1(10) . .
C12 C1 N1' Ag1 -14.6(14) . 4_565
N1 C1 N1' Ag1 -74.2(15) . 4_565
